data_4002723
loop_
_publ_author_name
'M\;aczka, Miros\/law'
'G\;agor, Anna'
'Ptak, Maciej'
'Paraguassu, Waldeci'
'da Silva, Tercio Almeida'
'Sieradzki, Adam'
'Pikul, Adam'

_publ_section_title
;
 Phase Transitions and Coexistence of Magnetic and Electric Orders in the
 Methylhydrazinium Metal Formate Frameworks
;
_journal_issue 5
_journal_name_full 'Chemistry of Materials'
_journal_page_first 2264
_journal_paper_doi 10.1021/acs.chemmater.6b05249
_journal_volume 29
_journal_year 2017
_chemical_formula_sum 'C4 H10 Mn N2 O6'
_chemical_formula_weight 237.08
_space_group_crystal_system trigonal
_space_group_IT_number 161
_space_group_name_Hall 'R 3 -2"c'
_space_group_name_H-M_alt 'R 3 c :H'
_symmetry_space_group_name_Hall 'R 3 -2"c'
_symmetry_space_group_name_H-M 'R 3 c :H'
_atom_sites_solution_hydrogens mixed
_audit_creation_method SHELXL-2014/7
_cell_angle_alpha 90
_cell_angle_beta 90
_cell_angle_gamma 120
_cell_formula_units_Z 6
_cell_length_a 8.2117(2)
_cell_length_b 8.2117(2)
_cell_length_c 22.9478(7)
_cell_measurement_reflns_used 3325
_cell_measurement_temperature 290(1)
_cell_measurement_theta_max 29.1740
_cell_measurement_theta_min 3.3470
_cell_volume 1340.10(6)
_computing_cell_refinement 'CrysAlisPro 1.171.38.41 (Rigaku OD, 2015)'
_computing_data_collection 'CrysAlisPro 1.171.38.41 (Rigaku OD, 2015)'
_computing_structure_refinement 'SHELXL-2014/7 (Sheldrick, 2014)'
_diffrn_ambient_environment air
_diffrn_ambient_temperature 290(1)
_diffrn_detector 'CCD plate'
_diffrn_detector_area_resol_mean 10.6249
_diffrn_detector_type Atlas
_diffrn_measured_fraction_theta_full 0.997
_diffrn_measured_fraction_theta_max 0.957
_diffrn_measurement_device 'four-circle diffractometer'
_diffrn_measurement_device_type 'Xcalibur, Atlas'
_diffrn_radiation_monochromator graphite
_diffrn_radiation_probe x-ray
_diffrn_radiation_type 'Mo K\a'
_diffrn_radiation_wavelength 0.71073
_diffrn_reflns_av_R_equivalents 0.0186
_diffrn_reflns_av_unetI/netI 0.0136
_diffrn_reflns_Laue_measured_fraction_full 0.997
_diffrn_reflns_Laue_measured_fraction_max 0.957
_diffrn_reflns_limit_h_max 11
_diffrn_reflns_limit_h_min -10
_diffrn_reflns_limit_k_max 11
_diffrn_reflns_limit_k_min -11
_diffrn_reflns_limit_l_max 30
_diffrn_reflns_limit_l_min -31
_diffrn_reflns_number 4964
_diffrn_reflns_point_group_measured_fraction_full 0.997
_diffrn_reflns_point_group_measured_fraction_max 0.957
_diffrn_reflns_theta_full 28.000
_diffrn_reflns_theta_max 29.391
_diffrn_reflns_theta_min 3.370
_diffrn_source 'fine-focus sealed X-ray tube'
_diffrn_source_type 'Enhance (Mo) X-ray Source'
_exptl_absorpt_coefficient_mu 1.480
_exptl_absorpt_correction_T_max 1.00000
_exptl_absorpt_correction_T_min 0.92804
_exptl_absorpt_correction_type multi-scan
_exptl_absorpt_process_details
;
CrysAlisPro 1.171.38.41 (Rigaku Oxford Diffraction, 2015)
Empirical absorption correction using spherical harmonics,
 implemented in SCALE3 ABSPACK scaling algorithm.
;
_exptl_crystal_density_diffrn 1.763
_exptl_crystal_description prism
_exptl_crystal_F_000 726
_exptl_crystal_size_max 0.20
_exptl_crystal_size_mid 0.18
_exptl_crystal_size_min 0.17
_refine_diff_density_max 0.176
_refine_diff_density_min -0.161
_refine_diff_density_rms 0.038
_refine_ls_abs_structure_details
;
 Refined as an inversion twin.
;
_refine_ls_abs_structure_Flack 0.49(6)
_refine_ls_extinction_coef 0.0085(8)
_refine_ls_extinction_expression Fc^*^=kFc[1+0.001xFc^2^\l^3^/sin(2\q)]^-1/4^
_refine_ls_extinction_method 'SHELXL-2014/7 (Sheldrick 2014'
_refine_ls_goodness_of_fit_ref 0.973
_refine_ls_hydrogen_treatment constr
_refine_ls_matrix_type full
_refine_ls_number_parameters 51
_refine_ls_number_reflns 761
_refine_ls_number_restraints 7
_refine_ls_restrained_S_all 0.984
_refine_ls_R_factor_all 0.0189
_refine_ls_R_factor_gt 0.0164
_refine_ls_shift/su_max 0.000
_refine_ls_shift/su_mean 0.000
_refine_ls_structure_factor_coef Fsqd
_refine_ls_weighting_details 'w=1/[\s^2^(Fo^2^)+(0.0319P)^2^+0.4073P] where P=(Fo^2^+2Fc^2^)/3'
_refine_ls_weighting_scheme calc
_refine_ls_wR_factor_gt 0.0454
_refine_ls_wR_factor_ref 0.0472
_reflns_Friedel_coverage 0.988
_reflns_Friedel_fraction_full 0.997
_reflns_Friedel_fraction_max 0.957
_reflns_number_gt 713
_reflns_number_total 761
_reflns_threshold_expression 'I > 2\s(I)'
_cod_data_source_file cm6b05249_si_005.cif
_cod_data_source_block Mn290
_cod_depositor_comments 'Adding full bibliography for 4002715--4002727.cif.'
_cod_original_cell_volume 1340.11(9)
_cod_database_code 4002723
_shelx_shelxl_version_number 2014/7
_shelx_space_group_comment
;
The symmetry employed for this shelxl refinement is uniquely defined
by the following loop, which should always be used as a source of
symmetry information in preference to the above space-group names.
They are only intended as comments.
;
_oxdiff_exptl_absorpt_empirical_full_min 0.946
_oxdiff_exptl_absorpt_empirical_full_max 1.078
_oxdiff_exptl_absorpt_empirical_details
;
Empirical correction (ABSPACK) includes:
- Absorption correction using spherical harmonics
- Frame scaling
;

loop_
_space_group_symop_operation_xyz
'x, y, z'
'-y, x-y, z'
'-x+y, -x, z'
'-y, -x, z+1/2'
'-x+y, y, z+1/2'
'x, x-y, z+1/2'
'x+2/3, y+1/3, z+1/3'
'-y+2/3, x-y+1/3, z+1/3'
'-x+y+2/3, -x+1/3, z+1/3'
'-y+2/3, -x+1/3, z+5/6'
'-x+y+2/3, y+1/3, z+5/6'
'x+2/3, x-y+1/3, z+5/6'
'x+1/3, y+2/3, z+2/3'
'-y+1/3, x-y+2/3, z+2/3'
'-x+y+1/3, -x+2/3, z+2/3'
'-y+1/3, -x+2/3, z+7/6'
'-x+y+1/3, y+2/3, z+7/6'
'x+1/3, x-y+2/3, z+7/6'

loop_
_atom_site_label
_atom_site_type_symbol
_atom_site_fract_x
_atom_site_fract_y
_atom_site_fract_z
_atom_site_U_iso_or_equiv
_atom_site_adp_type
_atom_site_occupancy
_atom_site_site_symmetry_order
_atom_site_calc_flag
_atom_site_refinement_flags_posn
_atom_site_refinement_flags_adp
_atom_site_refinement_flags_occupancy
Mn1 Mn 0.3333 0.6667 0.16792(16) 0.01889(18) Uani 1 3 d S T P
O1 O 0.5639(6) 0.6852(6) 0.22152(6) 0.0329(11) Uani 1 1 d . . .
O2 O 0.3491(6) 0.4562(6) 0.11461(7) 0.0318(10) Uani 1 1 d . . .
C1 C 0.5548(7) 0.5554(6) 0.2538(4) 0.0299(5) Uani 1 1 d . . .
H1 H 0.4383 0.4463 0.2567 0.036 Uiso 1 1 calc R U .
N1 N 0.749(2) 0.340(4) 0.0822(10) 0.0358(18) Uani 0.3333 1 d . U P
H1A H 0.8718 0.4234 0.0814 0.043 Uiso 0.3333 1 calc R U P
H1B H 0.7362 0.2256 0.0812 0.043 Uiso 0.3333 1 calc R U P
N2 N 0.663(6) 0.365(5) 0.0322(8) 0.051(7) Uiso 0.3333 1 d . . P
H2A H 0.5598 0.2417 0.0226 0.076 Uiso 0.3333 1 d R U P
H2C H 0.6047 0.4199 0.0446 0.076 Uiso 0.3333 1 d R U P
C2 C 0.668(7) 0.362(5) 0.1380(7) 0.036(6) Uiso 0.3333 1 d . . P
H2D H 0.6097 0.4365 0.1312 0.054 Uiso 0.3333 1 calc R U P
H2E H 0.7665 0.4233 0.1663 0.054 Uiso 0.3333 1 calc R U P
H2F H 0.5759 0.2404 0.1523 0.054 Uiso 0.3333 1 calc R U P

loop_
_atom_site_aniso_label
_atom_site_aniso_U_11
_atom_site_aniso_U_22
_atom_site_aniso_U_33
_atom_site_aniso_U_23
_atom_site_aniso_U_13
_atom_site_aniso_U_12
Mn1 0.0185(2) 0.0185(2) 0.0196(2) 0.000 0.000 0.00927(10)
O1 0.033(3) 0.030(2) 0.0357(17) 0.0062(17) -0.0076(18) 0.0164(18)
O2 0.028(2) 0.030(2) 0.0401(19) -0.0145(19) -0.0064(16) 0.0166(17)
C1 0.033(3) 0.018(2) 0.0360(12) 0.0089(19) 0.001(2) 0.0101(6)
N1 0.030(5) 0.023(3) 0.054(4) -0.002(3) 0.004(5) 0.013(5)

loop_
_atom_type_symbol
_atom_type_description
_atom_type_scat_dispersion_real
_atom_type_scat_dispersion_imag
_atom_type_scat_source
C C 0.0033 0.0016 'International Tables Vol C Tables 4.2.6.8 and 6.1.1.4'
O O 0.0106 0.0060 'International Tables Vol C Tables 4.2.6.8 and 6.1.1.4'
Mn Mn 0.3368 0.7283 'International Tables Vol C Tables 4.2.6.8 and 6.1.1.4'
N N 0.0061 0.0033 'International Tables Vol C Tables 4.2.6.8 and 6.1.1.4'
H H 0.0000 0.0000 'International Tables Vol C Tables 4.2.6.8 and 6.1.1.4'

loop_
_geom_angle_atom_site_label_1
_geom_angle_atom_site_label_2
_geom_angle_atom_site_label_3
_geom_angle
_geom_angle_site_symmetry_1
_geom_angle_site_symmetry_3
O2 Mn1 O2 91.41(18) 3_565 2_665
O2 Mn1 O2 91.41(18) 3_565 .
O2 Mn1 O2 91.41(18) 2_665 .
O2 Mn1 O1 179.5(2) 3_565 .
O2 Mn1 O1 88.08(17) 2_665 .
O2 Mn1 O1 88.76(16) . .
O2 Mn1 O1 88.08(16) 3_565 2_665
O2 Mn1 O1 88.76(16) 2_665 2_665
O2 Mn1 O1 179.5(2) . 2_665
O1 Mn1 O1 91.75(17) . 2_665
O2 Mn1 O1 88.76(16) 3_565 3_565
O2 Mn1 O1 179.5(2) 2_665 3_565
O2 Mn1 O1 88.08(17) . 3_565
O1 Mn1 O1 91.75(17) . 3_565
O1 Mn1 O1 91.75(17) 2_665 3_565
C1 O1 Mn1 125.5(4) . .
C1 O2 Mn1 126.1(3) 12_454 .
O2 C1 O1 126.47(18) 18_554 .
O2 C1 H1 116.8 18_554 .
O1 C1 H1 116.8 . .
N2 N1 C2 113(2) . .
N2 N1 H1A 109.0 . .
C2 N1 H1A 109.0 . .
N2 N1 H1B 109.0 . .
C2 N1 H1B 109.0 . .
H1A N1 H1B 107.8 . .
N1 N2 H2A 105.7 . .
N1 N2 H2C 105.1 . .
H2A N2 H2C 101.7 . .
N1 C2 H2D 109.5 . .
N1 C2 H2E 109.5 . .
H2D C2 H2E 109.5 . .
N1 C2 H2F 109.5 . .
H2D C2 H2F 109.5 . .
H2E C2 H2F 109.5 . .

loop_
_geom_bond_atom_site_label_1
_geom_bond_atom_site_label_2
_geom_bond_distance
_geom_bond_site_symmetry_2
Mn1 O2 2.173(4) 3_565
Mn1 O2 2.173(4) 2_665
Mn1 O2 2.173(4) .
Mn1 O1 2.198(4) .
Mn1 O1 2.199(4) 2_665
Mn1 O1 2.199(4) 3_565
O1 C1 1.269(8) .
O2 C1 1.209(9) 12_454
C1 O2 1.209(9) 18_554
C1 H1 0.9300 .
N1 N2 1.42(3) .
N1 C2 1.50(2) .
N1 H1A 0.8900 .
N1 H1B 0.8900 .
N2 H2A 0.9659 .
N2 H2C 0.8514 .
C2 H2D 0.9600 .
C2 H2E 0.9600 .
C2 H2F 0.9600 .

loop_
_geom_hbond_atom_site_label_D
_geom_hbond_atom_site_label_H
_geom_hbond_atom_site_label_A
_geom_hbond_distance_DH
_geom_hbond_distance_HA
_geom_hbond_distance_DA
_geom_hbond_angle_DHA
_geom_hbond_site_symmetry_A
N1 H1A O1 0.89 2.59 3.12(3) 119.3 10_664
N1 H1A O2 0.89 2.05 2.86(2) 151.9 3_665
N1 H1B O1 0.89 2.04 2.88(2) 157.2 11_544
N1 H1B O2 0.89 2.50 3.27(3) 145.3 2_655
N2 H2C O1 0.85 2.68 3.16(4) 117.4 12_454
C2 H2D O2 0.96 2.26 3.13(4) 150.0 .
